data_7046027
loop_
_publ_author_name
'G\/lodek, Marta'
'Makal, Anna'
'Paluch, Piotr'
'Kadzio\/lka-Gawe\/l, Mariola'
'Kobayashi, Yasuhiro'
'Zakrzewski, Janusz'
'Pla\.zuk, Damian'

_publ_section_title
;
 (Ar-CO-C[triple bond, length as m-dash]C)(PEt<sub>3</sub>)Au and
 (Ar-C[triple bond, length as m-dash]C)(PEt<sub>3</sub>)Au complexes
 bearing pyrenyl and ferrocenyl groups: synthesis, structure, and
 luminescence properties.
;
_journal_issue 19
_journal_name_full 'Dalton transactions (Cambridge, England : 2003)'
_journal_page_first 6702
_journal_page_last 6712
_journal_paper_doi 10.1039/c8dt01061g
_journal_volume 47
_journal_year 2018
_chemical_formula_moiety 'C24 H24 Au P'
_chemical_formula_sum 'C24 H24 Au P'
_chemical_formula_weight 540.37
_space_group_crystal_system monoclinic
_space_group_IT_number 15
_space_group_name_Hall '-C 2yc'
_space_group_name_H-M_alt 'C 1 2/c 1'
_symmetry_space_group_name_Hall '-C 2yc'
_symmetry_space_group_name_H-M 'C 1 2/c 1'
_atom_sites_solution_hydrogens geom
_audit_creation_date 2016-07-11
_audit_creation_method
;
Olex2 1.2
(compiled 2016.02.16 svn.r3265 for OlexSys, GUI svn.r5155)
;
_audit_update_record
;
2018-02-21 deposited with the CCDC.
2018-04-11 downloaded from the CCDC.
;
_cell_angle_alpha 90
_cell_angle_beta 99.254(2)
_cell_angle_gamma 90
_cell_formula_units_Z 8
_cell_length_a 22.426(2)
_cell_length_b 9.0304(8)
_cell_length_c 19.1951(18)
_cell_measurement_reflns_used 9768
_cell_measurement_temperature 100(2)
_cell_measurement_theta_max 40.27
_cell_measurement_theta_min 2.60
_cell_volume 3836.7(6)
_computing_cell_refinement 'SAINT v8.34A (Bruker, 2013)'
_computing_data_reduction 'SAINT v8.34A (Bruker, 2013)'
_computing_molecular_graphics 'Olex2 (Dolomanov et al., 2009)'
_computing_publication_material 'Olex2 (Dolomanov et al., 2009)'
_computing_structure_refinement 'ShelXL (Sheldrick, 2015)'
_diffrn_ambient_temperature 100.0
_diffrn_measured_fraction_theta_full 1.000
_diffrn_measured_fraction_theta_max 1.000
_diffrn_measurement_device_type 'Bruker APEX-II CCD'
_diffrn_measurement_method '\f and \w scans'
_diffrn_radiation_type MoK\a
_diffrn_radiation_wavelength 0.71073
_diffrn_reflns_av_R_equivalents 0.0286
_diffrn_reflns_av_unetI/netI 0.0140
_diffrn_reflns_Laue_measured_fraction_full 1.000
_diffrn_reflns_Laue_measured_fraction_max 1.000
_diffrn_reflns_limit_h_max 31
_diffrn_reflns_limit_h_min -31
_diffrn_reflns_limit_k_max 12
_diffrn_reflns_limit_k_min -12
_diffrn_reflns_limit_l_max 26
_diffrn_reflns_limit_l_min -26
_diffrn_reflns_number 51290
_diffrn_reflns_point_group_measured_fraction_full 1.000
_diffrn_reflns_point_group_measured_fraction_max 1.000
_diffrn_reflns_theta_full 25.242
_diffrn_reflns_theta_max 30.000
_diffrn_reflns_theta_min 1.840
_diffrn_standards_number 0
_exptl_absorpt_coefficient_mu 7.757
_exptl_absorpt_correction_T_max 0.6988
_exptl_absorpt_correction_T_min 0.2697
_exptl_absorpt_correction_type multi-scan
_exptl_absorpt_process_details
;
SADABS-2012/1 (Bruker,2012) was used for absorption correction.
wR2(int) was 0.0538 before and 0.0407 after correction.
The Ratio of minimum to maximum transmission is 0.3859.
The \l/2 correction factor is 0.0015.
;
_exptl_crystal_colour 'clear yellow'
_exptl_crystal_colour_lustre clear
_exptl_crystal_colour_primary yellow
_exptl_crystal_density_diffrn 1.871
_exptl_crystal_description plate
_exptl_crystal_F_000 2096
_exptl_crystal_size_max 0.29
_exptl_crystal_size_mid 0.22
_exptl_crystal_size_min 0.08
_refine_diff_density_max 0.804
_refine_diff_density_min -0.664
_refine_diff_density_rms 0.079
_refine_ls_extinction_method none
_refine_ls_goodness_of_fit_ref 1.095
_refine_ls_hydrogen_treatment constr
_refine_ls_matrix_type full
_refine_ls_number_parameters 238
_refine_ls_number_reflns 5588
_refine_ls_number_restraints 0
_refine_ls_restrained_S_all 1.095
_refine_ls_R_factor_all 0.0142
_refine_ls_R_factor_gt 0.0131
_refine_ls_shift/su_max 0.001
_refine_ls_shift/su_mean 0.000
_refine_ls_structure_factor_coef Fsqd
_refine_ls_weighting_details
;
 w=1/[\s^2^(Fo^2^)+(0.0056P)^2^+9.9419P]
 where P=(Fo^2^+2Fc^2^)/3
;
_refine_ls_weighting_scheme calc
_refine_ls_wR_factor_gt 0.0300
_refine_ls_wR_factor_ref 0.0304
_reflns_Friedel_coverage 0.000
_reflns_number_gt 5329
_reflns_number_total 5588
_reflns_threshold_expression 'I > 2\s(I)'
_cod_data_source_file c8dt01061g2.cif
_cod_data_source_block 2016_02_17_am_dpaum2_0m
_cod_depositor_comments 'Adding full bibliography for 7046025--7046029.cif.'
_cod_database_code 7046027
_shelxl_version_number 2013-2
_shelx_space_group_comment
;
The symmetry employed for this shelxl refinement is uniquely defined
by the following loop, which should always be used as a source of
symmetry information in preference to the above space-group names.
They are only intended as comments.
;
_olex2_refinement_description
;
1. Fixed Uiso
 At 1.2 times of:
  All C(H) groups, All C(H,H) groups
 At 1.5 times of:
  All C(H,H,H) groups
2.a Secondary CH2 refined with riding coordinates:
 C19(H19A,H19B), C21(H21A,H21B), C23(H23A,H23B)
2.b Aromatic/amide H refined with riding coordinates:
 C3(H3), C4(H4), C6(H6), C7(H7), C8(H8), C10(H10), C11(H11), C13(H13), C14(H14)
2.c Idealised Me refined as rotating group:
 C20(H20A,H20B,H20C), C22(H22A,H22B,H22C), C24(H24A,H24B,H24C)
;
_olex2_submission_special_instructions 'No special instructions were received'

loop_
_space_group_symop_operation_xyz
'x, y, z'
'-x, y, -z+1/2'
'x+1/2, y+1/2, z'
'-x+1/2, y+1/2, -z+1/2'
'-x, -y, -z'
'x, -y, z-1/2'
'-x+1/2, -y+1/2, -z'
'x+1/2, -y+1/2, z-1/2'

loop_
_atom_site_label
_atom_site_type_symbol
_atom_site_fract_x
_atom_site_fract_y
_atom_site_fract_z
_atom_site_U_iso_or_equiv
_atom_site_adp_type
_atom_site_occupancy
_atom_site_site_symmetry_order
_atom_site_calc_flag
_atom_site_refinement_flags_posn
Au1 Au 0.01864(2) 0.37407(2) 0.17327(2) 0.01038(2) Uani 1 1 d .
C1 C 0.15784(7) 0.71021(17) 0.28778(8) 0.0113(3) Uani 1 1 d .
C2 C 0.15412(7) 0.73767(17) 0.35968(8) 0.0099(3) Uani 1 1 d .
C3 C 0.11006(7) 0.66562(18) 0.39483(9) 0.0128(3) Uani 1 1 d .
H3 H 0.0826 0.5970 0.3695 0.015 Uiso 1 1 calc R
C4 C 0.10711(7) 0.69436(18) 0.46382(9) 0.0136(3) Uani 1 1 d .
H4 H 0.0781 0.6435 0.4859 0.016 Uiso 1 1 calc R
C5 C 0.14661(7) 0.79937(17) 0.50402(9) 0.0117(3) Uani 1 1 d .
C6 C 0.14346(8) 0.83110(19) 0.57467(9) 0.0159(3) Uani 1 1 d .
H6 H 0.1150 0.7805 0.5978 0.019 Uiso 1 1 calc R
C7 C 0.18174(8) 0.9363(2) 0.61148(9) 0.0176(3) Uani 1 1 d .
H7 H 0.1792 0.9568 0.6595 0.021 Uiso 1 1 calc R
C8 C 0.22347(8) 1.0114(2) 0.57848(9) 0.0157(3) Uani 1 1 d .
H8 H 0.2487 1.0843 0.6039 0.019 Uiso 1 1 calc R
C9 C 0.22890(7) 0.98095(17) 0.50815(9) 0.0117(3) Uani 1 1 d .
C10 C 0.27278(7) 1.05328(18) 0.47297(9) 0.0137(3) Uani 1 1 d .
H10 H 0.2983 1.1268 0.4974 0.016 Uiso 1 1 calc R
C11 C 0.27851(7) 1.01880(18) 0.40575(9) 0.0126(3) Uani 1 1 d .
H11 H 0.3090 1.0659 0.3846 0.015 Uiso 1 1 calc R
C12 C 0.23943(7) 0.91252(17) 0.36571(8) 0.0104(3) Uani 1 1 d .
C13 C 0.24314(7) 0.87979(19) 0.29511(9) 0.0134(3) Uani 1 1 d .
H13 H 0.2736 0.9249 0.2732 0.016 Uiso 1 1 calc R
C14 C 0.20268(7) 0.78208(18) 0.25722(9) 0.0130(3) Uani 1 1 d .
H14 H 0.2054 0.7632 0.2091 0.016 Uiso 1 1 calc R
C15 C 0.19461(7) 0.84056(16) 0.39828(8) 0.0093(3) Uani 1 1 d .
C16 C 0.19005(7) 0.87341(17) 0.47017(8) 0.0104(3) Uani 1 1 d .
C17 C 0.11592(7) 0.61013(18) 0.24721(9) 0.0132(3) Uani 1 1 d .
C18 C 0.07918(8) 0.52547(18) 0.21586(9) 0.0137(3) Uani 1 1 d .
C19 C -0.04418(8) 0.17887(19) 0.02628(9) 0.0150(3) Uani 1 1 d .
H19A H -0.0034 0.1457 0.0198 0.018 Uiso 1 1 calc R
H19B H -0.0733 0.1014 0.0065 0.018 Uiso 1 1 calc R
C20 C -0.05927(9) 0.3227(2) -0.01484(10) 0.0192(3) Uani 1 1 d .
H20A H -0.0549 0.3076 -0.0643 0.029 Uiso 1 1 calc GR
H20B H -0.0316 0.4011 0.0056 0.029 Uiso 1 1 calc GR
H20C H -0.1010 0.3517 -0.0122 0.029 Uiso 1 1 calc GR
C21 C -0.12611(7) 0.22986(19) 0.12449(9) 0.0153(3) Uani 1 1 d .
H21A H -0.1358 0.3347 0.1124 0.018 Uiso 1 1 calc R
H21B H -0.1508 0.1675 0.0884 0.018 Uiso 1 1 calc R
C22 C -0.14408(8) 0.1964(2) 0.19626(10) 0.0202(3) Uani 1 1 d .
H22A H -0.1867 0.2215 0.1952 0.030 Uiso 1 1 calc GR
H22B H -0.1191 0.2553 0.2327 0.030 Uiso 1 1 calc GR
H22C H -0.1379 0.0909 0.2070 0.030 Uiso 1 1 calc GR
C23 C -0.03213(8) 0.01009(18) 0.15408(9) 0.0149(3) Uani 1 1 d .
H23A H -0.0410 0.0057 0.2029 0.018 Uiso 1 1 calc R
H23B H -0.0603 -0.0583 0.1249 0.018 Uiso 1 1 calc R
C24 C 0.03248(9) -0.0435(2) 0.15409(10) 0.0195(3) Uani 1 1 d .
H24A H 0.0407 -0.0472 0.1055 0.029 Uiso 1 1 calc GR
H24B H 0.0374 -0.1426 0.1750 0.029 Uiso 1 1 calc GR
H24C H 0.0608 0.0249 0.1818 0.029 Uiso 1 1 calc GR
P1 P -0.04628(2) 0.19770(5) 0.12057(2) 0.01088(7) Uani 1 1 d .

loop_
_atom_site_aniso_label
_atom_site_aniso_U_11
_atom_site_aniso_U_22
_atom_site_aniso_U_33
_atom_site_aniso_U_23
_atom_site_aniso_U_13
_atom_site_aniso_U_12
Au1 0.00948(3) 0.00954(3) 0.01165(3) -0.00276(2) 0.00030(2) -0.00159(2)
C1 0.0105(7) 0.0086(6) 0.0138(7) -0.0014(5) -0.0007(5) 0.0000(5)
C2 0.0084(6) 0.0072(6) 0.0137(7) 0.0000(5) 0.0005(5) 0.0002(5)
C3 0.0103(7) 0.0086(6) 0.0193(8) 0.0011(6) 0.0019(6) -0.0002(5)
C4 0.0120(7) 0.0097(7) 0.0196(8) 0.0020(6) 0.0039(6) -0.0015(6)
C5 0.0122(7) 0.0086(6) 0.0140(7) 0.0009(5) 0.0013(5) 0.0016(5)
C6 0.0178(8) 0.0149(7) 0.0158(8) 0.0007(6) 0.0051(6) 0.0014(6)
C7 0.0208(8) 0.0192(8) 0.0126(7) -0.0024(6) 0.0023(6) 0.0021(7)
C8 0.0156(7) 0.0158(8) 0.0147(8) -0.0043(6) -0.0007(6) 0.0007(6)
C9 0.0102(7) 0.0103(7) 0.0138(7) -0.0012(5) -0.0010(5) 0.0016(5)
C10 0.0103(7) 0.0114(7) 0.0182(8) -0.0014(6) -0.0017(6) -0.0018(6)
C11 0.0088(7) 0.0111(7) 0.0172(7) 0.0000(6) -0.0002(5) -0.0025(5)
C12 0.0086(6) 0.0088(6) 0.0133(7) 0.0003(5) 0.0006(5) -0.0003(5)
C13 0.0128(7) 0.0132(7) 0.0145(7) 0.0001(6) 0.0033(5) -0.0015(6)
C14 0.0133(7) 0.0125(7) 0.0133(7) -0.0014(5) 0.0025(5) -0.0012(6)
C15 0.0088(6) 0.0068(6) 0.0118(7) 0.0005(5) 0.0002(5) 0.0003(5)
C16 0.0096(6) 0.0085(6) 0.0124(7) 0.0006(5) -0.0001(5) 0.0021(5)
C17 0.0126(7) 0.0116(7) 0.0151(7) -0.0008(6) 0.0010(6) 0.0010(6)
C18 0.0138(7) 0.0123(7) 0.0146(7) -0.0010(6) 0.0010(6) 0.0000(6)
C19 0.0192(8) 0.0130(7) 0.0126(7) -0.0019(6) 0.0021(6) -0.0017(6)
C20 0.0213(8) 0.0166(8) 0.0200(8) 0.0039(6) 0.0042(7) 0.0031(7)
C21 0.0104(7) 0.0157(8) 0.0192(8) -0.0028(6) 0.0002(6) -0.0022(6)
C22 0.0146(8) 0.0253(9) 0.0213(8) -0.0070(7) 0.0053(6) -0.0058(7)
C23 0.0171(8) 0.0117(7) 0.0154(8) 0.0008(6) 0.0006(6) -0.0025(6)
C24 0.0243(9) 0.0174(8) 0.0171(8) 0.0008(6) 0.0041(7) 0.0059(7)
P1 0.01054(17) 0.00996(17) 0.01179(17) -0.00220(14) 0.00070(13) -0.00212(14)

loop_
_atom_type_symbol
_atom_type_description
_atom_type_scat_dispersion_real
_atom_type_scat_dispersion_imag
_atom_type_scat_source
C C 0.0033 0.0016 'International Tables Vol C Tables 4.2.6.8 and 6.1.1.4'
H H 0.0000 0.0000 'International Tables Vol C Tables 4.2.6.8 and 6.1.1.4'
Au Au -2.0133 8.8022 'International Tables Vol C Tables 4.2.6.8 and 6.1.1.4'
P P 0.1023 0.0942 'International Tables Vol C Tables 4.2.6.8 and 6.1.1.4'

loop_
_geom_angle_atom_site_label_1
_geom_angle_atom_site_label_2
_geom_angle_atom_site_label_3
_geom_angle
_geom_angle_site_symmetry_3
C18 Au1 Au1 83.36(5) 2
C18 Au1 P1 176.61(5) .
P1 Au1 Au1 99.563(11) 2
C2 C1 C17 120.06(14) .
C14 C1 C2 119.00(14) .
C14 C1 C17 120.94(15) .
C1 C2 C3 122.00(14) .
C1 C2 C15 119.27(14) .
C15 C2 C3 118.73(14) .
C2 C3 H3 119.5 .
C4 C3 C2 120.96(15) .
C4 C3 H3 119.5 .
C3 C4 H4 119.1 .
C3 C4 C5 121.78(15) .
C5 C4 H4 119.1 .
C6 C5 C4 122.25(15) .
C6 C5 C16 119.46(15) .
C16 C5 C4 118.30(14) .
C5 C6 H6 119.7 .
C7 C6 C5 120.52(16) .
C7 C6 H6 119.7 .
C6 C7 H7 119.8 .
C8 C7 C6 120.45(16) .
C8 C7 H7 119.8 .
C7 C8 H8 119.6 .
C7 C8 C9 120.87(16) .
C9 C8 H8 119.6 .
C8 C9 C10 122.38(15) .
C8 C9 C16 119.07(15) .
C16 C9 C10 118.55(15) .
C9 C10 H10 119.3 .
C11 C10 C9 121.38(15) .
C11 C10 H10 119.3 .
C10 C11 H11 119.3 .
C10 C11 C12 121.37(15) .
C12 C11 H11 119.3 .
C13 C12 C11 122.13(14) .
C13 C12 C15 118.95(14) .
C15 C12 C11 118.90(14) .
C12 C13 H13 119.8 .
C14 C13 C12 120.40(15) .
C14 C13 H13 119.8 .
C1 C14 H14 119.1 .
C13 C14 C1 121.90(15) .
C13 C14 H14 119.1 .
C2 C15 C12 120.44(14) .
C2 C15 C16 119.95(14) .
C12 C15 C16 119.60(14) .
C5 C16 C9 119.61(15) .
C5 C16 C15 120.24(14) .
C9 C16 C15 120.15(14) .
C18 C17 C1 176.82(18) .
C17 C18 Au1 174.14(15) .
H19A C19 H19B 107.8 .
C20 C19 H19A 108.9 .
C20 C19 H19B 108.9 .
C20 C19 P1 113.18(12) .
P1 C19 H19A 108.9 .
P1 C19 H19B 108.9 .
C19 C20 H20A 109.5 .
C19 C20 H20B 109.5 .
C19 C20 H20C 109.5 .
H20A C20 H20B 109.5 .
H20A C20 H20C 109.5 .
H20B C20 H20C 109.5 .
H21A C21 H21B 107.6 .
C22 C21 H21A 108.7 .
C22 C21 H21B 108.7 .
C22 C21 P1 114.11(12) .
P1 C21 H21A 108.7 .
P1 C21 H21B 108.7 .
C21 C22 H22A 109.5 .
C21 C22 H22B 109.5 .
C21 C22 H22C 109.5 .
H22A C22 H22B 109.5 .
H22A C22 H22C 109.5 .
H22B C22 H22C 109.5 .
H23A C23 H23B 107.7 .
C24 C23 H23A 108.8 .
C24 C23 H23B 108.8 .
C24 C23 P1 113.95(12) .
P1 C23 H23A 108.8 .
P1 C23 H23B 108.8 .
C23 C24 H24A 109.5 .
C23 C24 H24B 109.5 .
C23 C24 H24C 109.5 .
H24A C24 H24B 109.5 .
H24A C24 H24C 109.5 .
H24B C24 H24C 109.5 .
C19 P1 Au1 112.84(6) .
C19 P1 C21 103.72(8) .
C21 P1 Au1 115.49(6) .
C23 P1 Au1 115.47(6) .
C23 P1 C19 103.45(8) .
C23 P1 C21 104.45(8) .

loop_
_geom_bond_atom_site_label_1
_geom_bond_atom_site_label_2
_geom_bond_distance
_geom_bond_site_symmetry_2
Au1 Au1 3.1888(3) 2
Au1 C18 2.0059(17) .
Au1 P1 2.2817(4) .
C1 C2 1.418(2) .
C1 C14 1.402(2) .
C1 C17 1.439(2) .
C2 C3 1.438(2) .
C2 C15 1.421(2) .
C3 H3 0.9500 .
C3 C4 1.362(2) .
C4 H4 0.9500 .
C4 C5 1.435(2) .
C5 C6 1.399(2) .
C5 C16 1.422(2) .
C6 H6 0.9500 .
C6 C7 1.394(3) .
C7 H7 0.9500 .
C7 C8 1.388(3) .
C8 H8 0.9500 .
C8 C9 1.402(2) .
C9 C10 1.437(2) .
C9 C16 1.425(2) .
C10 H10 0.9500 .
C10 C11 1.353(2) .
C11 H11 0.9500 .
C11 C12 1.436(2) .
C12 C13 1.402(2) .
C12 C15 1.423(2) .
C13 H13 0.9500 .
C13 C14 1.385(2) .
C14 H14 0.9500 .
C15 C16 1.431(2) .
C17 C18 1.211(2) .
C19 H19A 0.9900 .
C19 H19B 0.9900 .
C19 C20 1.529(2) .
C19 P1 1.8260(17) .
C20 H20A 0.9800 .
C20 H20B 0.9800 .
C20 H20C 0.9800 .
C21 H21A 0.9900 .
C21 H21B 0.9900 .
C21 C22 1.527(3) .
C21 P1 1.8272(17) .
C22 H22A 0.9800 .
C22 H22B 0.9800 .
C22 H22C 0.9800 .
C23 H23A 0.9900 .
C23 H23B 0.9900 .
C23 C24 1.528(2) .
C23 P1 1.8218(17) .
C24 H24A 0.9800 .
C24 H24B 0.9800 .
C24 H24C 0.9800 .

loop_
_geom_torsion_atom_site_label_1
_geom_torsion_atom_site_label_2
_geom_torsion_atom_site_label_3
_geom_torsion_atom_site_label_4
_geom_torsion
C1 C2 C3 C4 -179.62(15)
C1 C2 C15 C12 -1.6(2)
C1 C2 C15 C16 177.80(14)
C2 C1 C14 C13 -0.4(2)
C2 C3 C4 C5 1.4(2)
C2 C15 C16 C5 2.4(2)
C2 C15 C16 C9 -177.41(14)
C3 C2 C15 C12 179.07(14)
C3 C2 C15 C16 -1.6(2)
C3 C4 C5 C6 179.18(16)
C3 C4 C5 C16 -0.5(2)
C4 C5 C6 C7 -178.54(16)
C4 C5 C16 C9 178.45(14)
C4 C5 C16 C15 -1.3(2)
C5 C6 C7 C8 0.1(3)
C6 C5 C16 C9 -1.3(2)
C6 C5 C16 C15 178.95(15)
C6 C7 C8 C9 -1.3(3)
C7 C8 C9 C10 -178.12(16)
C7 C8 C9 C16 1.2(3)
C8 C9 C10 C11 177.88(16)
C8 C9 C16 C5 0.1(2)
C8 C9 C16 C15 179.88(15)
C9 C10 C11 C12 2.4(3)
C10 C9 C16 C5 179.45(14)
C10 C9 C16 C15 -0.8(2)
C10 C11 C12 C13 177.41(16)
C10 C11 C12 C15 -1.2(2)
C11 C12 C13 C14 -176.78(16)
C11 C12 C15 C2 178.34(14)
C11 C12 C15 C16 -1.0(2)
C12 C13 C14 C1 -1.5(3)
C12 C15 C16 C5 -178.26(14)
C12 C15 C16 C9 2.0(2)
C13 C12 C15 C2 -0.3(2)
C13 C12 C15 C16 -179.66(15)
C14 C1 C2 C3 -178.74(15)
C14 C1 C2 C15 1.9(2)
C15 C2 C3 C4 -0.3(2)
C15 C12 C13 C14 1.8(2)
C16 C5 C6 C7 1.2(2)
C16 C9 C10 C11 -1.4(2)
C17 C1 C2 C3 1.4(2)
C17 C1 C2 C15 -177.94(14)
C17 C1 C14 C13 179.43(16)
C20 C19 P1 Au1 -58.35(14)
C20 C19 P1 C21 67.35(14)
C20 C19 P1 C23 176.16(13)
C22 C21 P1 Au1 -76.28(13)
C22 C21 P1 C19 159.72(13)
C22 C21 P1 C23 51.66(14)
C24 C23 P1 Au1 -53.46(14)
C24 C23 P1 C19 70.32(14)
C24 C23 P1 C21 178.59(12)
